data_7006335
loop_
_publ_author_name
'Avent, Anthony G.'
'Antolini, Floria'
'Hitchcock, Peter B.'
'Khvostov, Alexei V.'
'Lappert, Michael F.'
'Protchenko, Andrey V.'

_publ_section_title
;
 Reactions between a sodium amide Na[N(SiMe3)R1] (R1 = SiMe3, SiMe2Ph
 or But) and a cyanoalkane RCN (R = Ad or Bu(t)).
;
_journal_issue 7
_journal_name_full 'Dalton transactions (Cambridge, England : 2003)'
_journal_page_first 919
_journal_page_last 927
_journal_paper_doi 10.1039/b506753g
_journal_year 2006
_chemical_compound_source 'synthesis as described'
_chemical_formula_moiety 'C34 H66 Li2 N4 Si4'
_chemical_formula_sum 'C34 H66 Li2 N4 Si4'
_chemical_formula_weight 657.15
_chemical_name_common (((AdCN)Li(ME3SiNSiMe3))2)
_chemical_name_systematic
;
?
;
_space_group_IT_number 2
_symmetry_cell_setting triclinic
_symmetry_Int_Tables_number 2
_symmetry_space_group_name_Hall '-P 1'
_symmetry_space_group_name_H-M 'P -1'
_atom_sites_solution_hydrogens geom
_atom_sites_solution_primary direct
_atom_sites_solution_secondary difmap
_audit_conform_dict_location ftp://ftp.iucr.org/cifdics/cif_core.dic
_audit_conform_dict_name cif_core.dic
_audit_conform_dict_version 2.1
_audit_creation_date 2000-07-19T14:45:43-00:00
_audit_creation_method 'WinGX routine CIF_UPDATE'
_cell_angle_alpha 105.254(2)
_cell_angle_beta 98.168(2)
_cell_angle_gamma 100.003(2)
_cell_formula_units_Z 4
_cell_length_a 12.7259(3)
_cell_length_b 16.8180(5)
_cell_length_c 20.6515(6)
_cell_measurement_reflns_used 17343
_cell_measurement_temperature 173(2)
_cell_measurement_theta_max 25.028
_cell_measurement_theta_min 3.705
_cell_measurement_wavelength 0.71073
_cell_volume 4116.5(2)
_computing_cell_refinement 'HKL Scalepack (Otwinowski & Minor 1997)'
_computing_data_reduction 'HKL Denzo and Scalepack (Otwinowski & Minor 1997)'
_computing_molecular_graphics 'Ortep-3 for Windows (Farrugia, 1997)'
_computing_publication_material 'WinGX publication routines (Farrugia, 1999)'
_computing_structure_refinement 'SHELXL-97 (Sheldrick, 1997)'
_computing_structure_solution 'SHELXS-97 (Sheldrick, 1997)'
_diffrn_ambient_temperature 173(2)
_diffrn_measured_fraction_theta_full 0.981
_diffrn_measured_fraction_theta_max 0.981
_diffrn_measurement_device KappaCCD
_diffrn_measurement_method CCD
_diffrn_radiation_monochromator graphite
_diffrn_radiation_probe x-ray
_diffrn_radiation_type MoK\a
_diffrn_radiation_wavelength 0.71073
_diffrn_reflns_av_R_equivalents 0.0476
_diffrn_reflns_av_unetI/netI 0.0641
_diffrn_reflns_limit_h_max 14
_diffrn_reflns_limit_h_min -15
_diffrn_reflns_limit_k_max 20
_diffrn_reflns_limit_k_min -20
_diffrn_reflns_limit_l_max 24
_diffrn_reflns_limit_l_min -20
_diffrn_reflns_number 35502
_diffrn_reflns_theta_full 25.09
_diffrn_reflns_theta_max 25.09
_diffrn_reflns_theta_min 3.72
_exptl_absorpt_coefficient_mu 0.171
_exptl_absorpt_correction_type none
_exptl_crystal_colour colourless
_exptl_crystal_density_diffrn 1.06
_exptl_crystal_density_method 'not measured'
_exptl_crystal_description prism
_exptl_crystal_F_000 1440
_exptl_crystal_size_max 0.2
_exptl_crystal_size_mid 0.2
_exptl_crystal_size_min 0.2
_refine_diff_density_max 0.382
_refine_diff_density_min -0.282
_refine_diff_density_rms 0.048
_refine_ls_extinction_method none
_refine_ls_goodness_of_fit_ref 1.016
_refine_ls_hydrogen_treatment constr
_refine_ls_matrix_type full
_refine_ls_number_parameters 779
_refine_ls_number_reflns 14367
_refine_ls_number_restraints 0
_refine_ls_restrained_S_all 1.016
_refine_ls_R_factor_all 0.0825
_refine_ls_R_factor_gt 0.0506
_refine_ls_shift/su_max 0.002
_refine_ls_shift/su_mean 0
_refine_ls_structure_factor_coef Fsqd
_refine_ls_weighting_details 'calc w=1/[\s^2^(Fo^2^)+(0.0497P)^2^+2.2604P] where P=(Fo^2^+2Fc^2^)/3'
_refine_ls_weighting_scheme calc
_refine_ls_wR_factor_gt 0.1142
_refine_ls_wR_factor_ref 0.13
_reflns_number_gt 10072
_reflns_number_total 14367
_reflns_threshold_expression >2sigma(I)
_cod_data_source_file b506753g.txt
_cod_data_source_block (5a)-jul2400
_cod_original_sg_symbol_H-M P-1
_cod_database_code 7006335

loop_
_symmetry_equiv_pos_as_xyz
'x, y, z'
'-x, -y, -z'

loop_
_atom_site_label
_atom_site_type_symbol
_atom_site_fract_x
_atom_site_fract_y
_atom_site_fract_z
_atom_site_U_iso_or_equiv
_atom_site_adp_type
_atom_site_occupancy
_atom_site_symmetry_multiplicity
_atom_site_calc_flag
_atom_site_refinement_flags
_atom_site_disorder_assembly
_atom_site_disorder_group
Li1 Li -0.1360(3) 0.6304(3) 0.3770(2) 0.0315(10) Uani 1 1 d . A 1
Li2 Li -0.3269(3) 0.6437(3) 0.3679(2) 0.0329(10) Uani 1 1 d . A 1
N1 N -0.19034(16) 0.73831(12) 0.40574(10) 0.0261(4) Uani 1 1 d . A 1
N2 N -0.27397(16) 0.53612(12) 0.33607(10) 0.0252(4) Uani 1 1 d . A 1
N3 N 0.00644(17) 0.58514(14) 0.37626(11) 0.0365(5) Uani 1 1 d . A 1
N4 N -0.47099(18) 0.67832(15) 0.38148(12) 0.0397(6) Uani 1 1 d . A 1
Si1 Si -0.20261(6) 0.80459(5) 0.35665(4) 0.03158(18) Uani 1 1 d . A 1
Si2 Si -0.14843(5) 0.77592(4) 0.49205(3) 0.02776(17) Uani 1 1 d . A 1
Si3 Si -0.27400(6) 0.50091(4) 0.25127(3) 0.02918(17) Uani 1 1 d . A 1
Si4 Si -0.30927(5) 0.47209(4) 0.38466(3) 0.02737(16) Uani 1 1 d . A 1
C1 C -0.3073(3) 0.7518(2) 0.27519(14) 0.0525(8) Uani 1 1 d . A 1
H1A H -0.3773 0.7313 0.2865 0.079 Uiso 1 1 calc R A 1
H1B H -0.2836 0.704 0.2472 0.079 Uiso 1 1 calc R A 1
H1C H -0.3155 0.7925 0.2496 0.079 Uiso 1 1 calc R A 1
C2 C -0.2506(3) 0.90186(19) 0.39774(15) 0.0501(8) Uani 1 1 d . A 1
H2A H -0.3186 0.8854 0.4127 0.075 Uiso 1 1 calc R A 1
H2B H -0.2629 0.9332 0.3646 0.075 Uiso 1 1 calc R A 1
H2C H -0.1951 0.9377 0.4374 0.075 Uiso 1 1 calc R A 1
C3 C -0.0728(3) 0.8414(2) 0.32948(18) 0.0588(9) Uani 1 1 d . A 1
H3A H -0.0449 0.7923 0.3077 0.088 Uiso 1 1 calc R A 1
H3B H -0.0189 0.8778 0.3697 0.088 Uiso 1 1 calc R A 1
H3C H -0.0868 0.8731 0.2968 0.088 Uiso 1 1 calc R A 1
C4 C -0.0451(2) 0.87900(18) 0.52471(15) 0.0447(7) Uani 1 1 d . A 1
H4A H -0.0747 0.9225 0.5094 0.067 Uiso 1 1 calc R A 1
H4B H 0.0213 0.8723 0.5069 0.067 Uiso 1 1 calc R A 1
H4C H -0.0279 0.896 0.5749 0.067 Uiso 1 1 calc R A 1
C5 C -0.2632(2) 0.79125(19) 0.53906(13) 0.0420(7) Uani 1 1 d . A 1
H5A H -0.3008 0.8314 0.5241 0.063 Uiso 1 1 calc R A 1
H5B H -0.2339 0.8134 0.5884 0.063 Uiso 1 1 calc R A 1
H5C H -0.3146 0.737 0.5292 0.063 Uiso 1 1 calc R A 1
C6 C -0.0828(2) 0.69813(17) 0.52467(13) 0.0357(6) Uani 1 1 d . A 1
H6A H -0.0219 0.6876 0.502 0.054 Uiso 1 1 calc R A 1
H6B H -0.1365 0.6449 0.5148 0.054 Uiso 1 1 calc R A 1
H6C H -0.056 0.7213 0.5742 0.054 Uiso 1 1 calc R A 1
C7 C -0.4042(2) 0.5016(2) 0.19630(14) 0.0450(7) Uani 1 1 d . A 1
H7A H -0.4204 0.5577 0.2103 0.068 Uiso 1 1 calc R A 1
H7B H -0.4636 0.4596 0.2016 0.068 Uiso 1 1 calc R A 1
H7C H -0.3967 0.4877 0.1483 0.068 Uiso 1 1 calc R A 1
C8 C -0.1618(2) 0.5688(2) 0.22634(14) 0.0441(7) Uani 1 1 d . A 1
H8A H -0.0915 0.5704 0.2537 0.066 Uiso 1 1 calc R A 1
H8B H -0.174 0.6262 0.2347 0.066 Uiso 1 1 calc R A 1
H8C H -0.1615 0.545 0.1777 0.066 Uiso 1 1 calc R A 1
C9 C -0.2511(3) 0.39095(19) 0.22048(15) 0.0528(8) Uani 1 1 d . A 1
H9A H -0.1836 0.3869 0.2476 0.079 Uiso 1 1 calc R A 1
H9B H -0.2454 0.3782 0.1722 0.079 Uiso 1 1 calc R A 1
H9C H -0.3123 0.3504 0.2256 0.079 Uiso 1 1 calc R A 1
C10 C -0.1903(2) 0.43854(19) 0.42624(14) 0.0405(7) Uani 1 1 d . A 1
H10A H -0.1327 0.4886 0.4512 0.061 Uiso 1 1 calc R A 1
H10B H -0.1624 0.4012 0.391 0.061 Uiso 1 1 calc R A 1
H10C H -0.2136 0.4084 0.4582 0.061 Uiso 1 1 calc R A 1
C11 C -0.4132(2) 0.37136(18) 0.33918(15) 0.0454(7) Uani 1 1 d . A 1
H11A H -0.4781 0.3845 0.3163 0.068 Uiso 1 1 calc R A 1
H11B H -0.4332 0.3422 0.3725 0.068 Uiso 1 1 calc R A 1
H11C H -0.3826 0.3348 0.305 0.068 Uiso 1 1 calc R A 1
C12 C -0.3719(2) 0.52892(18) 0.45557(13) 0.0373(6) Uani 1 1 d . A 1
H12A H -0.4346 0.5475 0.4359 0.056 Uiso 1 1 calc R A 1
H12B H -0.3178 0.5782 0.486 0.056 Uiso 1 1 calc R A 1
H12C H -0.3958 0.4906 0.4817 0.056 Uiso 1 1 calc R A 1
C13 C 0.0604(2) 0.54062(16) 0.35592(12) 0.0295(6) Uani 1 1 d . A 1
C14 C 0.12797(18) 0.48330(15) 0.32553(12) 0.0245(5) Uani 1 1 d . A 1
C15 C 0.0664(2) 0.39125(17) 0.30981(17) 0.0467(8) Uani 1 1 d . A 1
H15A H -0.0041 0.3812 0.2783 0.056 Uiso 1 1 calc R A 1
H15B H 0.0516 0.3796 0.3526 0.056 Uiso 1 1 calc R A 1
C16 C 0.1370(2) 0.33245(18) 0.27647(17) 0.0502(8) Uani 1 1 d . A 1
H16 H 0.0976 0.2722 0.2653 0.06 Uiso 1 1 calc R A 1
C17 C 0.2444(2) 0.34756(19) 0.32542(15) 0.0446(7) Uani 1 1 d . A 1
H17A H 0.2307 0.3355 0.3682 0.054 Uiso 1 1 calc R A 1
H17B H 0.2892 0.3093 0.3044 0.054 Uiso 1 1 calc R A 1
C18 C 0.3039(2) 0.43767(18) 0.34118(14) 0.0405(7) Uani 1 1 d . A 1
H18 H 0.3747 0.4472 0.3733 0.049 Uiso 1 1 calc R A 1
C19 C 0.2353(2) 0.49628(19) 0.37530(14) 0.0403(7) Uani 1 1 d . A 1
H19A H 0.2755 0.5558 0.3878 0.048 Uiso 1 1 calc R A 1
H19B H 0.2202 0.4836 0.4177 0.048 Uiso 1 1 calc R A 1
C20 C 0.1501(3) 0.50160(19) 0.25967(14) 0.0442(7) Uani 1 1 d . A 1
H20A H 0.1889 0.5612 0.2699 0.053 Uiso 1 1 calc R A 1
H20B H 0.0804 0.4925 0.2276 0.053 Uiso 1 1 calc R A 1
C21 C 0.2196(3) 0.4425(2) 0.22703(15) 0.0485(8) Uani 1 1 d . A 1
H21 H 0.2349 0.4545 0.184 0.058 Uiso 1 1 calc R A 1
C22 C 0.1588(3) 0.3522(2) 0.21037(15) 0.0580(10) Uani 1 1 d . A 1
H22A H 0.2022 0.3139 0.1877 0.07 Uiso 1 1 calc R A 1
H22B H 0.0889 0.343 0.1785 0.07 Uiso 1 1 calc R A 1
C23 C 0.3261(2) 0.4566(2) 0.27629(17) 0.0511(8) Uani 1 1 d . A 1
H23A H 0.3663 0.516 0.2872 0.061 Uiso 1 1 calc R A 1
H23B H 0.3717 0.4194 0.2547 0.061 Uiso 1 1 calc R A 1
C24 C -0.5268(2) 0.71716(16) 0.40711(13) 0.0318(6) Uani 1 1 d . A 1
C25 C -0.59870(19) 0.76661(15) 0.44197(12) 0.0257(5) Uani 1 1 d . A 1
C26 C -0.5506(2) 0.86162(17) 0.45638(16) 0.0420(7) Uani 1 1 d . A 1
H26A H -0.4768 0.8773 0.4853 0.05 Uiso 1 1 calc R A 1
H26B H -0.545 0.8748 0.4128 0.05 Uiso 1 1 calc R A 1
C27 C -0.6261(2) 0.91179(17) 0.49365(17) 0.0457(8) Uani 1 1 d . A 1
H27 H -0.5958 0.9737 0.5036 0.055 Uiso 1 1 calc R A 1
C28 C -0.7396(2) 0.88806(18) 0.44856(15) 0.0412(7) Uani 1 1 d . A 1
H28A H -0.7874 0.9217 0.4717 0.049 Uiso 1 1 calc R A 1
H28B H -0.7352 0.9004 0.4046 0.049 Uiso 1 1 calc R A 1
C29 C -0.7863(2) 0.79455(17) 0.43537(14) 0.0375(6) Uani 1 1 d . A 1
H29 H -0.8611 0.7788 0.4066 0.045 Uiso 1 1 calc R A 1
C30 C -0.7126(2) 0.74415(18) 0.39700(14) 0.0395(7) Uani 1 1 d . A 1
H30A H -0.7436 0.6828 0.3859 0.047 Uiso 1 1 calc R A 1
H30B H -0.7081 0.7578 0.3536 0.047 Uiso 1 1 calc R A 1
C31 C -0.6049(2) 0.74705(18) 0.51002(13) 0.0373(6) Uani 1 1 d . A 1
H31A H -0.6342 0.6859 0.5013 0.045 Uiso 1 1 calc R A 1
H31B H -0.5312 0.7623 0.539 0.045 Uiso 1 1 calc R A 1
C32 C -0.6788(2) 0.79774(19) 0.54667(14) 0.0440(7) Uani 1 1 d . A 1
H32 H -0.6836 0.7849 0.5909 0.053 Uiso 1 1 calc R A 1
C33 C -0.6327(3) 0.8911(2) 0.56089(15) 0.0534(9) Uani 1 1 d . A 1
H33A H -0.5592 0.9071 0.5902 0.064 Uiso 1 1 calc R A 1
H33B H -0.6798 0.924 0.5856 0.064 Uiso 1 1 calc R A 1
C34 C -0.7915(2) 0.77403(19) 0.50206(15) 0.0439(7) Uani 1 1 d . A 1
H34A H -0.8219 0.7129 0.4925 0.053 Uiso 1 1 calc R A 1
H34B H -0.8401 0.8055 0.5265 0.053 Uiso 1 1 calc R A 1
Li1B Li 0.1466(3) 0.8596(3) 0.1266(2) 0.0342(10) Uani 1 1 d . B 2
Li2B Li 0.3433(3) 0.8717(3) 0.1316(2) 0.0329(10) Uani 1 1 d . B 2
N1B N 0.22372(16) 0.76391(12) 0.09563(10) 0.0265(5) Uani 1 1 d . B 2
N2B N 0.26495(16) 0.96647(12) 0.16307(10) 0.0286(5) Uani 1 1 d . B 2
N3B N -0.02103(19) 0.83044(16) 0.10534(12) 0.0447(6) Uani 1 1 d . B 2
N4B N 0.50975(18) 0.91059(15) 0.14294(12) 0.0421(6) Uani 1 1 d . B 2
Si1B Si 0.22429(5) 0.72654(4) 0.01082(3) 0.02759(17) Uani 1 1 d . B 2
Si2B Si 0.20080(6) 0.69859(4) 0.14526(4) 0.02971(17) Uani 1 1 d . B 2
Si3B Si 0.24419(6) 1.02661(5) 0.11023(4) 0.03375(18) Uani 1 1 d . B 2
Si4B Si 0.30370(6) 1.00568(5) 0.24957(4) 0.03202(18) Uani 1 1 d . B 2
C1B C 0.2695(2) 0.62402(17) -0.01545(14) 0.0391(7) Uani 1 1 d . B 2
H1B1 H 0.3407 0.6293 0.0126 0.059 Uiso 1 1 calc R B 2
H1B2 H 0.275 0.6107 -0.0638 0.059 Uiso 1 1 calc R B 2
H1B3 H 0.2163 0.5787 -0.0088 0.059 Uiso 1 1 calc R B 2
C2B C 0.0882(2) 0.7074(2) -0.04643(14) 0.0442(7) Uani 1 1 d . B 2
H2B1 H 0.0349 0.667 -0.0344 0.066 Uiso 1 1 calc R B 2
H2B2 H 0.0941 0.6844 -0.0942 0.066 Uiso 1 1 calc R B 2
H2B3 H 0.0644 0.7608 -0.0406 0.066 Uiso 1 1 calc R B 2
C3B C 0.3208(2) 0.80444(18) -0.01609(14) 0.0388(7) Uani 1 1 d . B 2
H3B1 H 0.3934 0.8165 0.0124 0.058 Uiso 1 1 calc R B 2
H3B2 H 0.2948 0.8569 -0.0105 0.058 Uiso 1 1 calc R B 2
H3B3 H 0.3243 0.7805 -0.0642 0.058 Uiso 1 1 calc R B 2
C4B C 0.3302(2) 0.6754(2) 0.18480(16) 0.0473(7) Uani 1 1 d . B 2
H4B1 H 0.3666 0.6495 0.1486 0.071 Uiso 1 1 calc R B 2
H4B2 H 0.3131 0.6364 0.2116 0.071 Uiso 1 1 calc R B 2
H4B3 H 0.3784 0.7281 0.2148 0.071 Uiso 1 1 calc R B 2
C5B C 0.1037(2) 0.59385(18) 0.10090(15) 0.0473(7) Uani 1 1 d . B 2
H5B1 H 0.131 0.5634 0.0618 0.071 Uiso 1 1 calc R B 2
H5B2 H 0.032 0.6033 0.0848 0.071 Uiso 1 1 calc R B 2
H5B3 H 0.0975 0.5603 0.133 0.071 Uiso 1 1 calc R B 2
C6B C 0.1362(2) 0.74793(19) 0.21761(14) 0.0440(7) Uani 1 1 d . B 2
H6B1 H 0.182 0.8034 0.2441 0.066 Uiso 1 1 calc R B 2
H6B2 H 0.1287 0.7114 0.2474 0.066 Uiso 1 1 calc R B 2
H6B3 H 0.0641 0.7547 0.1991 0.066 Uiso 1 1 calc R B 2
C7B C 0.3675(3) 1.0608(2) 0.07579(17) 0.0553(8) Uani 1 1 d . B 2
H7B1 H 0.4277 1.0927 0.1139 0.083 Uiso 1 1 calc R B 2
H7B2 H 0.351 1.0966 0.0469 0.083 Uiso 1 1 calc R B 2
H7B3 H 0.3881 1.0109 0.0485 0.083 Uiso 1 1 calc R B 2
C8B C 0.1338(2) 0.9665(2) 0.03373(15) 0.0479(8) Uani 1 1 d . B 2
H8B1 H 0.0671 0.9471 0.0491 0.072 Uiso 1 1 calc R B 2
H8B2 H 0.1568 0.9176 0.0068 0.072 Uiso 1 1 calc R B 2
H8B3 H 0.1197 1.0034 0.0054 0.072 Uiso 1 1 calc R B 2
C9B C 0.1984(3) 1.12606(19) 0.14827(17) 0.0576(9) Uani 1 1 d . B 2
H9B1 H 0.1337 1.1122 0.1673 0.086 Uiso 1 1 calc R B 2
H9B2 H 0.1807 1.1529 0.1126 0.086 Uiso 1 1 calc R B 2
H9B3 H 0.2568 1.1649 0.1847 0.086 Uiso 1 1 calc R B 2
C10B C 0.3897(3) 1.11624(19) 0.28305(17) 0.0565(9) Uani 1 1 d . B 2
H10D H 0.3507 1.1548 0.2667 0.085 Uiso 1 1 calc R B 2
H10E H 0.4584 1.1179 0.2666 0.085 Uiso 1 1 calc R B 2
H10F H 0.4049 1.1337 0.3332 0.085 Uiso 1 1 calc R B 2
C11B C 0.1844(3) 1.0062(2) 0.29374(16) 0.0535(8) Uani 1 1 d . B 2
H11D H 0.1374 1.0398 0.2769 0.08 Uiso 1 1 calc R B 2
H11E H 0.2106 1.031 0.3432 0.08 Uiso 1 1 calc R B 2
H11F H 0.143 0.9482 0.2842 0.08 Uiso 1 1 calc R B 2
C12B C 0.3888(2) 0.94030(19) 0.28512(14) 0.0427(7) Uani 1 1 d . B 2
H12D H 0.3492 0.8811 0.2701 0.064 Uiso 1 1 calc R B 2
H12E H 0.4042 0.961 0.3353 0.064 Uiso 1 1 calc R B 2
H12F H 0.4575 0.9447 0.2686 0.064 Uiso 1 1 calc R B 2
C13B C -0.1056(2) 0.78907(18) 0.08015(14) 0.0363(6) Uani 1 1 d . B 2
C14B C -0.21273(19) 0.73244(16) 0.04733(12) 0.0290(6) Uani 1 1 d . B 2
C15B C -0.3046(2) 0.77315(16) 0.07279(14) 0.0337(6) Uani 1 1 d . B 2
H15C H -0.2949 0.7854 0.1231 0.04 Uiso 1 1 calc R B 2
H15D H -0.3021 0.8271 0.0616 0.04 Uiso 1 1 calc R B 2
C16B C -0.4141(2) 0.71284(16) 0.03851(13) 0.0329(6) Uani 1 1 d . B 2
H16B H -0.4737 0.7393 0.055 0.039 Uiso 1 1 calc R B 2
C17B C -0.4183(2) 0.63029(17) 0.05669(14) 0.0384(6) Uani 1 1 d . B 2
H17C H -0.4089 0.6416 0.1069 0.046 Uiso 1 1 calc R B 2
H17D H -0.4899 0.5914 0.0352 0.046 Uiso 1 1 calc R B 2
C18B C -0.3280(2) 0.58976(17) 0.03112(14) 0.0381(6) Uani 1 1 d . B 2
H18B H -0.3312 0.5354 0.0427 0.046 Uiso 1 1 calc R B 2
C19B C -0.2175(2) 0.64883(17) 0.06552(14) 0.0371(6) Uani 1 1 d . B 2
H19C H -0.1587 0.6222 0.0496 0.045 Uiso 1 1 calc R B 2
H19D H -0.2072 0.66 0.1158 0.045 Uiso 1 1 calc R B 2
C20B C -0.2281(2) 0.71451(19) -0.03090(13) 0.0390(7) Uani 1 1 d . B 2
H20C H -0.2251 0.768 -0.0429 0.047 Uiso 1 1 calc R B 2
H20D H -0.1692 0.6886 -0.0477 0.047 Uiso 1 1 calc R B 2
C21B C -0.3387(2) 0.65427(18) -0.06442(13) 0.0370(6) Uani 1 1 d . B 2
H21B H -0.3492 0.6422 -0.1153 0.044 Uiso 1 1 calc R B 2
C22B C -0.4290(2) 0.69550(17) -0.03898(14) 0.0373(6) Uani 1 1 d . B 2
H22C H -0.4263 0.7491 -0.0507 0.045 Uiso 1 1 calc R B 2
H22D H -0.5009 0.6576 -0.0615 0.045 Uiso 1 1 calc R B 2
C23B C -0.3424(2) 0.57187(18) -0.04625(14) 0.0424(7) Uani 1 1 d . B 2
H23C H -0.4131 0.5322 -0.0689 0.051 Uiso 1 1 calc R B 2
H23D H -0.2837 0.5454 -0.0627 0.051 Uiso 1 1 calc R B 2
C24B C 0.5915(2) 0.95845(17) 0.16238(13) 0.0343(6) Uani 1 1 d . B 2
C25B C 0.69407(19) 1.02202(16) 0.18952(12) 0.0282(5) Uiso 0.5 1 d P B 2
C26B C 0.7142(4) 1.0499(3) 0.2689(3) 0.0357(12) Uiso 0.5 1 d P B 2
H26C H 0.6516 1.0716 0.2842 0.043 Uiso 0.5 1 calc PR B 2
H26D H 0.7201 1.0005 0.2855 0.043 Uiso 0.5 1 calc PR B 2
C27B C 0.8187(6) 1.1189(5) 0.2999(4) 0.045(2) Uiso 0.5 1 d P B 2
H27B H 0.8315 1.1371 0.351 0.054 Uiso 0.5 1 calc PR B 2
C28B C 0.6854(4) 1.1027(3) 0.1659(3) 0.0376(13) Uiso 0.5 1 d P B 2
H28C H 0.6756 1.0879 0.1154 0.045 Uiso 0.5 1 calc PR B 2
H28D H 0.6212 1.1236 0.1794 0.045 Uiso 0.5 1 calc PR B 2
C29B C 0.7898(6) 1.1728(5) 0.1992(4) 0.045(2) Uiso 0.5 1 d P B 2
H29B H 0.785 1.2244 0.1846 0.054 Uiso 0.5 1 calc PR B 2
C30B C 0.7920(4) 0.9889(3) 0.1667(3) 0.0368(12) Uiso 0.5 1 d P B 2
H30C H 0.7847 0.9786 0.1166 0.044 Uiso 0.5 1 calc PR B 2
H30D H 0.7923 0.9343 0.1764 0.044 Uiso 0.5 1 calc PR B 2
C31B C 0.9134(7) 1.0593(6) 0.2080(5) 0.052(3) Uiso 0.5 1 d P B 2
H31C H 0.9793 1.0383 0.1966 0.063 Uiso 0.5 1 calc PR B 2
C32B C 0.9133(6) 1.0834(5) 0.2741(4) 0.050(2) Uiso 0.5 1 d P B 2
H32A H 0.9809 1.127 0.2965 0.059 Uiso 0.5 1 calc PR B 2
H32B H 0.9186 1.0342 0.2912 0.059 Uiso 0.5 1 calc PR B 2
C33B C 0.8857(7) 1.1329(5) 0.1723(4) 0.051(2) Uiso 0.5 1 d P B 2
H33C H 0.952 1.1783 0.1823 0.061 Uiso 0.5 1 calc PR B 2
H33D H 0.8651 1.1076 0.122 0.061 Uiso 0.5 1 calc PR B 2
C34B C 0.8102(7) 1.1929(5) 0.2717(4) 0.046(2) Uiso 0.5 1 d P B 2
H34C H 0.7511 1.2184 0.2886 0.056 Uiso 0.5 1 calc PR B 2
H34D H 0.879 1.2362 0.2903 0.056 Uiso 0.5 1 calc PR B 2
C25C C 0.69407(19) 1.02202(16) 0.18952(12) 0.0282(5) Uiso 0.5 1 d P C 3
C26C C 0.7724(5) 0.9877(4) 0.2332(3) 0.0447(14) Uiso 0.5 1 d P C 3
H26E H 0.7862 0.9347 0.2048 0.054 Uiso 0.5 1 calc PR C 3
H26F H 0.7395 0.9752 0.2711 0.054 Uiso 0.5 1 calc PR C 3
C27C C 0.8816(7) 1.0548(5) 0.2630(4) 0.053(2) Uiso 0.5 1 d P C 3
H27C H 0.9389 1.0352 0.2892 0.064 Uiso 0.5 1 calc PR C 3
C28C C 0.6705(5) 1.1020(4) 0.2336(3) 0.0473(15) Uiso 0.5 1 d P C 3
H28E H 0.637 1.0896 0.2712 0.057 Uiso 0.5 1 calc PR C 3
H28F H 0.6186 1.1232 0.2056 0.057 Uiso 0.5 1 calc PR C 3
C29C C 0.7789(6) 1.1713(5) 0.2642(4) 0.050(2) Uiso 0.5 1 d P C 3
H29C H 0.767 1.2256 0.293 0.06 Uiso 0.5 1 calc PR C 3
C30C C 0.7425(4) 1.0382(4) 0.1294(3) 0.0411(13) Uiso 0.5 1 d P C 3
H30E H 0.6911 1.0587 0.1005 0.049 Uiso 0.5 1 calc PR C 3
H30F H 0.7565 0.9853 0.1009 0.049 Uiso 0.5 1 calc PR C 3
C31C C 0.8514(7) 1.1062(5) 0.1590(4) 0.058(2) Uiso 0.5 1 d P C 3
H31D H 0.8859 1.1178 0.1208 0.07 Uiso 0.5 1 calc PR C 3
C32C C 0.9092(7) 1.0686(6) 0.1922(4) 0.047(2) Uiso 0.5 1 d P C 3
H32C H 0.9856 1.1006 0.2023 0.057 Uiso 0.5 1 calc PR C 3
H32D H 0.9063 1.0122 0.1607 0.057 Uiso 0.5 1 calc PR C 3
C33C C 0.8270(7) 1.1814(5) 0.1989(4) 0.045(2) Uiso 0.5 1 d P C 3
H33E H 0.7739 1.1999 0.1695 0.054 Uiso 0.5 1 calc PR C 3
H33F H 0.8944 1.2265 0.2145 0.054 Uiso 0.5 1 calc PR C 3
C34C C 0.8540(7) 1.1334(5) 0.3029(4) 0.050(2) Uiso 0.5 1 d P C 3
H34E H 0.8208 1.1208 0.3407 0.06 Uiso 0.5 1 calc PR C 3
H34F H 0.9226 1.1763 0.3239 0.06 Uiso 0.5 1 calc PR C 3

loop_
_atom_site_aniso_label
_atom_site_aniso_U_11
_atom_site_aniso_U_22
_atom_site_aniso_U_33
_atom_site_aniso_U_23
_atom_site_aniso_U_13
_atom_site_aniso_U_12
Li1 0.033(2) 0.028(2) 0.036(2) 0.0079(19) 0.0112(19) 0.0129(19)
Li2 0.031(2) 0.031(2) 0.036(2) 0.0032(19) 0.0068(18) 0.0131(19)
N1 0.0319(11) 0.0221(11) 0.0264(11) 0.0069(9) 0.0082(9) 0.0096(9)
N2 0.0298(11) 0.0231(11) 0.0244(11) 0.0069(9) 0.0063(8) 0.0095(9)
N3 0.0304(12) 0.0387(14) 0.0400(13) 0.0069(11) 0.0076(10) 0.0134(11)
N4 0.0351(13) 0.0376(14) 0.0463(14) 0.0072(11) 0.0096(11) 0.0147(11)
Si1 0.0422(4) 0.0273(4) 0.0317(4) 0.0119(3) 0.0140(3) 0.0141(3)
Si2 0.0289(4) 0.0267(4) 0.0265(4) 0.0051(3) 0.0050(3) 0.0077(3)
Si3 0.0374(4) 0.0276(4) 0.0237(4) 0.0059(3) 0.0059(3) 0.0127(3)
Si4 0.0272(4) 0.0269(4) 0.0297(4) 0.0106(3) 0.0061(3) 0.0065(3)
C1 0.074(2) 0.053(2) 0.0354(17) 0.0178(15) 0.0047(15) 0.0251(17)
C2 0.075(2) 0.0423(18) 0.0437(18) 0.0165(14) 0.0190(16) 0.0308(17)
C3 0.063(2) 0.062(2) 0.070(2) 0.0380(19) 0.0337(18) 0.0202(18)
C4 0.0437(17) 0.0334(17) 0.0484(18) 0.0058(13) -0.0031(13) 0.0056(13)
C5 0.0442(17) 0.0499(19) 0.0307(15) 0.0039(13) 0.0098(13) 0.0177(14)
C6 0.0352(15) 0.0384(16) 0.0340(15) 0.0119(12) 0.0054(12) 0.0089(12)
C7 0.0451(17) 0.053(2) 0.0315(16) 0.0099(14) -0.0010(13) 0.0084(15)
C8 0.0445(17) 0.060(2) 0.0350(16) 0.0199(14) 0.0131(13) 0.0181(15)
C9 0.086(2) 0.0403(18) 0.0389(17) 0.0074(14) 0.0199(16) 0.0322(17)
C10 0.0404(16) 0.0449(18) 0.0467(17) 0.0257(14) 0.0120(13) 0.0153(14)
C11 0.0419(17) 0.0374(17) 0.0545(19) 0.0148(14) 0.0085(14) 0.0010(13)
C12 0.0329(15) 0.0478(18) 0.0339(15) 0.0148(13) 0.0112(12) 0.0082(13)
C13 0.0273(13) 0.0313(15) 0.0290(14) 0.0082(11) 0.0043(11) 0.0067(12)
C14 0.0232(12) 0.0221(13) 0.0286(13) 0.0052(10) 0.0079(10) 0.0075(10)
C15 0.0325(15) 0.0300(16) 0.075(2) 0.0107(15) 0.0150(15) 0.0042(13)
C16 0.0399(17) 0.0204(15) 0.082(2) 0.0022(15) 0.0158(16) 0.0021(13)
C17 0.0544(19) 0.0446(18) 0.0511(18) 0.0243(15) 0.0219(15) 0.0283(15)
C18 0.0295(14) 0.0460(18) 0.0404(16) 0.0019(13) -0.0004(12) 0.0170(13)
C19 0.0356(15) 0.0429(17) 0.0366(16) 0.0007(13) 0.0016(12) 0.0150(13)
C20 0.064(2) 0.0480(19) 0.0380(16) 0.0220(14) 0.0233(14) 0.0343(16)
C21 0.072(2) 0.057(2) 0.0372(17) 0.0234(15) 0.0303(16) 0.0393(18)
C22 0.060(2) 0.060(2) 0.0382(18) -0.0163(15) -0.0103(15) 0.0338(18)
C23 0.0451(18) 0.0418(18) 0.075(2) 0.0150(16) 0.0350(17) 0.0156(15)
C24 0.0284(14) 0.0284(14) 0.0376(15) 0.0081(12) 0.0055(12) 0.0077(12)
C25 0.0245(13) 0.0216(13) 0.0317(14) 0.0061(11) 0.0077(10) 0.0078(10)
C26 0.0301(14) 0.0291(15) 0.072(2) 0.0182(14) 0.0204(14) 0.0068(12)
C27 0.0355(16) 0.0157(14) 0.083(2) 0.0066(14) 0.0185(15) 0.0041(12)
C28 0.0408(16) 0.0387(17) 0.0561(19) 0.0218(14) 0.0183(14) 0.0217(14)
C29 0.0237(13) 0.0353(16) 0.0474(17) 0.0043(13) -0.0008(12) 0.0092(12)
C30 0.0346(15) 0.0382(17) 0.0387(16) 0.0000(13) -0.0011(12) 0.0136(13)
C31 0.0416(16) 0.0383(16) 0.0378(16) 0.0151(13) 0.0084(12) 0.0175(13)
C32 0.0535(18) 0.056(2) 0.0347(16) 0.0182(14) 0.0195(14) 0.0268(16)
C33 0.0432(18) 0.054(2) 0.0457(18) -0.0143(15) -0.0028(14) 0.0190(15)
C34 0.0351(16) 0.0396(17) 0.066(2) 0.0200(15) 0.0241(15) 0.0143(13)
Li1B 0.032(2) 0.029(2) 0.038(2) 0.0044(19) 0.0063(19) 0.0063(19)
Li2B 0.027(2) 0.025(2) 0.044(3) 0.0075(19) 0.0039(19) 0.0069(18)
N1B 0.0278(11) 0.0227(11) 0.0277(11) 0.0067(9) 0.0049(9) 0.0040(9)
N2B 0.0291(11) 0.0217(11) 0.0330(12) 0.0071(9) 0.0040(9) 0.0038(9)
N3B 0.0307(13) 0.0474(16) 0.0495(15) 0.0107(12) -0.0004(11) 0.0037(12)
N4B 0.0306(13) 0.0426(15) 0.0486(15) 0.0086(12) 0.0079(11) 0.0032(12)
Si1B 0.0273(4) 0.0271(4) 0.0273(4) 0.0059(3) 0.0035(3) 0.0078(3)
Si2B 0.0301(4) 0.0278(4) 0.0319(4) 0.0112(3) 0.0053(3) 0.0051(3)
Si3B 0.0392(4) 0.0270(4) 0.0382(4) 0.0128(3) 0.0074(3) 0.0111(3)
Si4B 0.0320(4) 0.0276(4) 0.0317(4) 0.0044(3) 0.0011(3) 0.0050(3)
C1B 0.0422(16) 0.0349(16) 0.0407(16) 0.0071(13) 0.0124(13) 0.0127(13)
C2B 0.0358(16) 0.056(2) 0.0348(16) 0.0055(14) -0.0011(12) 0.0136(14)
C3B 0.0436(16) 0.0438(17) 0.0337(15) 0.0156(13) 0.0088(12) 0.0148(14)
C4B 0.0473(18) 0.053(2) 0.0534(19) 0.0309(16) 0.0106(14) 0.0178(15)
C5B 0.0550(19) 0.0356(17) 0.0495(19) 0.0176(14) 0.0097(15) -0.0018(14)
C6B 0.0470(17) 0.0515(19) 0.0371(16) 0.0168(14) 0.0136(13) 0.0100(14)
C7B 0.0524(19) 0.055(2) 0.069(2) 0.0361(18) 0.0156(17) 0.0093(16)
C8B 0.0519(18) 0.052(2) 0.0430(17) 0.0209(15) -0.0003(14) 0.0180(15)
C9B 0.082(2) 0.0388(19) 0.061(2) 0.0201(16) 0.0154(18) 0.0291(18)
C10B 0.060(2) 0.0342(18) 0.057(2) 0.0029(15) -0.0104(16) -0.0029(15)
C11B 0.0543(19) 0.062(2) 0.0472(19) 0.0107(16) 0.0173(15) 0.0220(17)
C12B 0.0416(16) 0.0460(18) 0.0404(17) 0.0161(14) 0.0037(13) 0.0076(14)
C13B 0.0333(16) 0.0376(16) 0.0378(16) 0.0130(13) 0.0036(12) 0.0068(13)
C14B 0.0227(13) 0.0318(15) 0.0300(14) 0.0089(11) 0.0019(10) 0.0021(11)
C15B 0.0341(14) 0.0269(15) 0.0373(15) 0.0050(12) 0.0073(12) 0.0060(11)
C16B 0.0263(13) 0.0287(15) 0.0424(16) 0.0062(12) 0.0090(11) 0.0077(11)
C17B 0.0353(15) 0.0361(16) 0.0436(17) 0.0139(13) 0.0110(12) 0.0019(12)
C18B 0.0427(16) 0.0270(15) 0.0482(17) 0.0176(13) 0.0054(13) 0.0097(12)
C19B 0.0353(15) 0.0402(17) 0.0397(16) 0.0164(13) 0.0038(12) 0.0144(13)
C20B 0.0311(15) 0.0533(19) 0.0338(15) 0.0170(13) 0.0073(12) 0.0056(13)
C21B 0.0347(15) 0.0462(18) 0.0264(14) 0.0080(12) 0.0035(11) 0.0056(13)
C22B 0.0286(14) 0.0331(16) 0.0479(17) 0.0152(13) -0.0033(12) 0.0041(12)
C23B 0.0380(16) 0.0342(16) 0.0470(18) -0.0009(13) 0.0055(13) 0.0094(13)
C24B 0.0304(15) 0.0348(16) 0.0345(15) 0.0070(12) 0.0048(12) 0.0051(13)

loop_
_atom_type_symbol
_atom_type_description
_atom_type_scat_dispersion_real
_atom_type_scat_dispersion_imag
_atom_type_scat_source
C C 0.0033 0.0016 'International Tables Vol C Tables 4.2.6.8 and 6.1.1.4'
H H 0 0 'International Tables Vol C Tables 4.2.6.8 and 6.1.1.4'
Li Li -0.0003 0.0001 'International Tables Vol C Tables 4.2.6.8 and 6.1.1.4'
N N 0.0061 0.0033 'International Tables Vol C Tables 4.2.6.8 and 6.1.1.4'
Si Si 0.0817 0.0704 'International Tables Vol C Tables 4.2.6.8 and 6.1.1.4'

loop_
_geom_angle_atom_site_label_1
_geom_angle_atom_site_label_2
_geom_angle_atom_site_label_3
_geom_angle
_geom_angle_site_symmetry_1
_geom_angle_site_symmetry_3
_geom_angle_publ_flag
N1 Li1 N2 105.10(19) . . ?
N1 Li1 N3 142.1(2) . . ?
N2 Li1 N3 112.8(2) . . ?
N2 Li2 N1 105.87(19) . . ?
N2 Li2 N4 138.0(2) . . ?
N1 Li2 N4 115.7(2) . . ?
Si2 N1 Si1 121.44(12) . . ?
Si2 N1 Li1 105.59(15) . . ?
Si1 N1 Li1 124.09(16) . . ?
Si2 N1 Li2 117.75(16) . . ?
Si1 N1 Li2 104.66(16) . . ?
Li1 N1 Li2 74.55(18) . . ?
Si3 N2 Si4 124.10(12) . . ?
Si3 N2 Li2 116.42(16) . . ?
Si4 N2 Li2 109.08(15) . . ?
Si3 N2 Li1 105.68(15) . . ?
Si4 N2 Li1 116.70(16) . . ?
Li2 N2 Li1 74.42(17) . . ?
C13 N3 Li1 155.7(2) . . ?
C24 N4 Li2 156.8(3) . . ?
N1 Si1 C3 113.06(13) . . ?
N1 Si1 C2 114.72(11) . . ?
C3 Si1 C2 106.84(15) . . ?
N1 Si1 C1 111.61(12) . . ?
C3 Si1 C1 106.03(16) . . ?
C2 Si1 C1 103.80(14) . . ?
N1 Si2 C4 115.76(12) . . ?
N1 Si2 C6 109.88(11) . . ?
C4 Si2 C6 105.56(13) . . ?
N1 Si2 C5 113.33(11) . . ?
C4 Si2 C5 105.88(13) . . ?
C6 Si2 C5 105.68(13) . . ?
N2 Si3 C7 112.74(11) . . ?
N2 Si3 C9 115.29(12) . . ?
C7 Si3 C9 105.94(15) . . ?
N2 Si3 C8 111.53(12) . . ?
C7 Si3 C8 106.29(13) . . ?
C9 Si3 C8 104.29(14) . . ?
N2 Si4 C10 113.19(11) . . ?
N2 Si4 C11 116.08(12) . . ?
C10 Si4 C11 105.29(13) . . ?
N2 Si4 C12 109.93(11) . . ?
C10 Si4 C12 106.97(12) . . ?
C11 Si4 C12 104.67(13) . . ?
N3 C13 C14 176.7(3) . . ?
C13 C14 C20 108.0(2) . . ?
C13 C14 C19 110.9(2) . . ?
C20 C14 C19 110.4(2) . . ?
C13 C14 C15 109.4(2) . . ?
C20 C14 C15 110.1(2) . . ?
C19 C14 C15 108.1(2) . . ?
C14 C15 C16 108.6(2) . . ?
C17 C16 C22 109.5(2) . . ?
C17 C16 C15 109.7(2) . . ?
C22 C16 C15 108.7(2) . . ?
C18 C17 C16 109.5(2) . . ?
C17 C18 C23 110.2(2) . . ?
C17 C18 C19 109.4(2) . . ?
C23 C18 C19 109.8(2) . . ?
C18 C19 C14 109.2(2) . . ?
C14 C20 C21 108.9(2) . . ?
C22 C21 C23 109.6(2) . . ?
C22 C21 C20 109.4(3) . . ?
C23 C21 C20 109.8(2) . . ?
C21 C22 C16 109.8(2) . . ?
C21 C23 C18 109.8(2) . . ?
N4 C24 C25 178.4(3) . . ?
C24 C25 C30 110.6(2) . . ?
C24 C25 C31 108.4(2) . . ?
C30 C25 C31 110.3(2) . . ?
C24 C25 C26 109.4(2) . . ?
C30 C25 C26 108.8(2) . . ?
C31 C25 C26 109.3(2) . . ?
C27 C26 C25 108.4(2) . . ?
C28 C27 C33 109.8(2) . . ?
C28 C27 C26 109.8(2) . . ?
C33 C27 C26 109.1(2) . . ?
C29 C28 C27 109.0(2) . . ?
C34 C29 C28 110.7(2) . . ?
C34 C29 C30 109.4(2) . . ?
C28 C29 C30 108.6(2) . . ?
C25 C30 C29 109.4(2) . . ?
C32 C31 C25 109.0(2) . . ?
C33 C32 C34 109.3(2) . . ?
C33 C32 C31 109.7(2) . . ?
C34 C32 C31 109.6(2) . . ?
C32 C33 C27 109.9(2) . . ?
C29 C34 C32 110.3(2) . . ?
N2B Li1B N1B 105.9(2) . . ?
N2B Li1B N3B 136.2(2) . . ?
N1B Li1B N3B 117.5(2) . . ?
N2B Li2B N1B 105.19(19) . . ?
N2B Li2B N4B 114.8(2) . . ?
N1B Li2B N4B 140.0(2) . . ?
Si1B N1B Si2B 122.28(12) . . ?
Si1B N1B Li1B 118.37(16) . . ?
Si2B N1B Li1B 106.93(16) . . ?
Si1B N1B Li2B 105.52(16) . . ?
Si2B N1B Li2B 120.32(16) . . ?
Li1B N1B Li2B 74.28(18) . . ?
Si3B N2B Si4B 124.02(12) . . ?
Si3B N2B Li1B 106.82(16) . . ?
Si4B N2B Li1B 116.56(16) . . ?
Si3B N2B Li2B 117.00(16) . . ?
Si4B N2B Li2B 107.57(16) . . ?
Li1B N2B Li2B 74.65(18) . . ?
C13B N3B Li1B 155.7(3) . . ?
C24B N4B Li2B 154.5(2) . . ?
N1B Si1B C2B 114.00(11) . . ?
N1B Si1B C1B 115.22(11) . . ?
C2B Si1B C1B 104.85(13) . . ?
N1B Si1B C3B 110.27(11) . . ?
C2B Si1B C3B 106.40(13) . . ?
C1B Si1B C3B 105.37(12) . . ?
N1B Si2B C6B 110.73(12) . . ?
N1B Si2B C5B 115.53(12) . . ?
C6B Si2B C5B 103.74(14) . . ?
N1B Si2B C4B 112.25(12) . . ?
C6B Si2B C4B 106.95(13) . . ?
C5B Si2B C4B 106.98(14) . . ?
N2B Si3B C7B 113.43(12) . . ?
N2B Si3B C8B 110.70(12) . . ?
C7B Si3B C8B 106.27(15) . . ?
N2B Si3B C9B 115.61(12) . . ?
C7B Si3B C9B 105.64(15) . . ?
C8B Si3B C9B 104.38(14) . . ?
N2B Si4B C12B 111.18(12) . . ?
N2B Si4B C10B 115.91(13) . . ?
C12B Si4B C10B 104.27(14) . . ?
N2B Si4B C11B 112.45(13) . . ?
C12B Si4B C11B 106.40(14) . . ?
C10B Si4B C11B 105.88(15) . . ?
N3B C13B C14B 177.5(3) . . ?
C13B C14B C20B 109.4(2) . . ?
C13B C14B C15B 110.6(2) . . ?
C20B C14B C15B 109.3(2) . . ?
C13B C14B C19B 108.9(2) . . ?
C20B C14B C19B 109.5(2) . . ?
C15B C14B C19B 109.1(2) . . ?
C16B C15B C14B 109.3(2) . . ?
C15B C16B C17B 109.7(2) . . ?
C15B C16B C22B 109.4(2) . . ?
C17B C16B C22B 109.9(2) . . ?
C18B C17B C16B 109.3(2) . . ?
C23B C18B C17B 110.0(2) . . ?
C23B C18B C19B 109.5(2) . . ?
C17B C18B C19B 109.8(2) . . ?
C18B C19B C14B 109.0(2) . . ?
C21B C20B C14B 108.9(2) . . ?
C23B C21B C20B 109.6(2) . . ?
C23B C21B C22B 109.9(2) . . ?
C20B C21B C22B 109.4(2) . . ?
C16B C22B C21B 109.4(2) . . ?
C18B C23B C21B 109.5(2) . . ?
N4B C24B C25B 177.5(3) . . ?
C24B C25B C30B 112.6(3) . . ?
C24B C25B C26B 109.1(3) . . ?
C30B C25B C26B 108.8(3) . . ?
C24B C25B C28B 109.8(3) . . ?
C30B C25B C28B 109.2(3) . . ?
C26B C25B C28B 107.2(3) . . ?
C27B C26B C25B 111.2(4) . . ?
C34B C27B C32B 106.4(6) . . ?
C34B C27B C26B 108.7(6) . . ?
C32B C27B C26B 107.8(6) . . ?
C29B C28B C25B 110.0(4) . . ?
C34B C29B C28B 111.6(7) . . ?
C34B C29B C33B 108.3(6) . . ?
C28B C29B C33B 104.9(6) . . ?
C25B C30B C31B 111.7(4) . . ?
C32B C31B C33B 110.8(7) . . ?
C32B C31B C30B 108.4(7) . . ?
C33B C31B C30B 93.8(6) . . ?
C31B C32B C27B 120.2(7) . . ?
C29B C33B C31B 112.3(6) . . ?
C29B C34B C27B 115.3(7) . . ?
C34C C27C C26C 106.8(6) . . ?
C34C C27C C32C 108.0(6) . . ?
C26C C27C C32C 98.7(6) . . ?
C34C C29C C28C 106.3(7) . . ?
C34C C29C C33C 107.4(6) . . ?
C28C C29C C33C 104.4(6) . . ?
C32C C31C C33C 115.9(8) . . ?
C32C C31C C30C 102.0(7) . . ?
C33C C31C C30C 108.0(7) . . ?
C31C C32C C27C 120.3(7) . . ?
C31C C33C C29C 114.2(6) . . ?
C29C C34C C27C 116.4(7) . . ?

loop_
_geom_bond_atom_site_label_1
_geom_bond_atom_site_label_2
_geom_bond_distance
_geom_bond_site_symmetry_2
_geom_bond_publ_flag
Li1 N1 2.028(4) . ?
Li1 N2 2.054(5) . ?
Li1 N3 2.084(4) . ?
Li2 N2 2.021(4) . ?
Li2 N1 2.040(5) . ?
Li2 N4 2.052(4) . ?
N1 Si2 1.697(2) . ?
N1 Si1 1.704(2) . ?
N2 Si3 1.6945(19) . ?
N2 Si4 1.702(2) . ?
N3 C13 1.142(3) . ?
N4 C24 1.139(3) . ?
Si1 C3 1.876(3) . ?
Si1 C2 1.879(3) . ?
Si1 C1 1.887(3) . ?
Si2 C4 1.879(3) . ?
Si2 C6 1.883(3) . ?
Si2 C5 1.882(3) . ?
Si3 C7 1.874(3) . ?
Si3 C9 1.879(3) . ?
Si3 C8 1.887(3) . ?
Si4 C10 1.879(3) . ?
Si4 C11 1.880(3) . ?
Si4 C12 1.885(2) . ?
C13 C14 1.478(3) . ?
C14 C20 1.524(3) . ?
C14 C19 1.533(3) . ?
C14 C15 1.536(4) . ?
C15 C16 1.544(4) . ?
C16 C17 1.519(4) . ?
C16 C22 1.538(5) . ?
C17 C18 1.499(4) . ?
C18 C23 1.510(4) . ?
C18 C19 1.530(3) . ?
C20 C21 1.532(3) . ?
C21 C22 1.505(5) . ?
C21 C23 1.516(4) . ?
C24 C25 1.477(3) . ?
C25 C30 1.533(3) . ?
C25 C31 1.535(3) . ?
C25 C26 1.541(3) . ?
C26 C27 1.542(4) . ?
C27 C28 1.528(4) . ?
C27 C33 1.527(4) . ?
C28 C29 1.518(4) . ?
C29 C34 1.513(4) . ?
C29 C30 1.535(3) . ?
C31 C32 1.525(3) . ?
C32 C33 1.512(4) . ?
C32 C34 1.516(4) . ?
Li1B N2B 2.023(5) . ?
Li1B N1B 2.037(4) . ?
Li1B N3B 2.059(5) . ?
Li2B N2B 2.037(4) . ?
Li2B N1B 2.041(5) . ?
Li2B N4B 2.065(5) . ?
N1B Si1B 1.700(2) . ?
N1B Si2B 1.705(2) . ?
N2B Si3B 1.696(2) . ?
N2B Si4B 1.699(2) . ?
N3B C13B 1.141(3) . ?
N4B C24B 1.145(3) . ?
Si1B C2B 1.878(3) . ?
Si1B C1B 1.881(3) . ?
Si1B C3B 1.885(3) . ?
Si2B C6B 1.879(3) . ?
Si2B C5B 1.882(3) . ?
Si2B C4B 1.882(3) . ?
Si3B C7B 1.875(3) . ?
Si3B C8B 1.878(3) . ?
Si3B C9B 1.880(3) . ?
Si4B C12B 1.880(3) . ?
Si4B C10B 1.880(3) . ?
Si4B C11B 1.879(3) . ?
C13B C14B 1.474(4) . ?
C14B C20B 1.540(3) . ?
C14B C15B 1.541(3) . ?
C14B C19B 1.542(4) . ?
C15B C16B 1.523(3) . ?
C16B C17B 1.525(4) . ?
C16B C22B 1.527(4) . ?
C17B C18B 1.523(4) . ?
C18B C23B 1.524(4) . ?
C18B C19B 1.526(4) . ?
C20B C21B 1.531(4) . ?
C21B C23B 1.523(4) . ?
C21B C22B 1.528(4) . ?
C24B C25B 1.467(4) . ?
C25B C30B 1.534(5) . ?
C25B C26B 1.552(6) . ?
C25B C28B 1.574(6) . ?
C26B C27B 1.535(9) . ?
C27B C34B 1.521(11) . ?
C27B C32B 1.534(10) . ?
C28B C29B 1.549(9) . ?
C29B C34B 1.419(10) . ?
C29B C33B 1.591(10) . ?
C30B C31B 1.725(10) . ?
C31B C32B 1.318(11) . ?
C31B C33B 1.661(11) . ?
C26C C27C 1.558(10) . ?
C27C C34C 1.490(11) . ?
C27C C32C 1.616(11) . ?
C28C C29C 1.570(10) . ?
C29C C34C 1.492(11) . ?
C29C C33C 1.593(10) . ?
C30C C31C 1.562(10) . ?
C31C C32C 1.287(11) . ?
C31C C33C 1.428(10) . ?
